data_4514816
loop_
_publ_author_name
'Verlee, Arno'
'Heugebaert, Thomas'
'van der Meer, Tom'
'Kerchev, Pavel'
'Van Hecke, Kristof'
'Van Breusegem, Frank'
'Stevens, Christian V.'

_publ_section_title
;
 Gold and Palladium Mediated Bimetallic Catalysis: Mechanistic
 Investigation through the Isolation of the Organogold(I) Intermediates
;
_journal_issue 9
_journal_name_full 'ACS Catalysis'
_journal_page_first 7862
_journal_paper_doi 10.1021/acscatal.9b02275
_journal_volume 9
_journal_year 2019
_chemical_formula_moiety 'C44 H55 Au N O2 P'
_chemical_formula_sum 'C44 H55 Au N O2 P'
_chemical_formula_weight 857.83
_space_group_crystal_system triclinic
_space_group_IT_number 2
_space_group_name_Hall '-P 1'
_space_group_name_H-M_alt 'P -1'
_symmetry_space_group_name_Hall '-P 1'
_symmetry_space_group_name_H-M 'P -1'
_atom_sites_solution_hydrogens geom
_atom_sites_solution_primary dual
_audit_creation_date 2019-01-21
_audit_creation_method
;
Olex2 1.2
(compiled May 18 2018 14:05:52 for OlexSys, GUI svn.r5506)
;
_cell_angle_alpha 101.9710(10)
_cell_angle_beta 95.8690(10)
_cell_angle_gamma 117.925(2)
_cell_formula_units_Z 2
_cell_length_a 11.7663(2)
_cell_length_b 12.5195(2)
_cell_length_c 15.66790(10)
_cell_measurement_reflns_used 27072
_cell_measurement_temperature 100.0(1)
_cell_measurement_theta_max 29.3650
_cell_measurement_theta_min 2.9900
_cell_volume 1941.11(6)
_computing_cell_refinement 'CrysAlisPro 1.171.39.46 (Rigaku OD, 2018)'
_computing_data_collection 'CrysAlisPro 1.171.39.46 (Rigaku OD, 2018)'
_computing_data_reduction 'CrysAlisPro 1.171.39.46 (Rigaku OD, 2018)'
_computing_molecular_graphics 'Olex2 (Dolomanov et al., 2009)'
_computing_publication_material 'Olex2 (Dolomanov et al., 2009)'
_computing_structure_refinement 'ShelXL (Sheldrick, 2015)'
_computing_structure_solution 'ShelXT (Sheldrick, 2015)'
_diffrn_ambient_environment N~2~
_diffrn_ambient_temperature 100.0(1)
_diffrn_detector 'CCD plate'
_diffrn_detector_area_resol_mean 10.4839
_diffrn_detector_type Atlas
_diffrn_measured_fraction_theta_full 0.999
_diffrn_measured_fraction_theta_max 0.895
_diffrn_measurement_details
;
List of Runs (angles in degrees, time in seconds):

  # Type    Start    End  Width  t~exp~   \w     \q     \k     \f   Frames
--------------------------------------------------------------------------
  1  \w    -20.00  30.00   1.00   17.00    --  -11.11 -99.00-180.00   50
  2  \w    -70.00 -27.00   1.00   17.00    --  -11.11 129.00 -76.28   43
  3  \w    -87.00 -39.00   1.00   17.00    --  -11.11 154.00  33.29   48
  4  \w    -91.00  30.00   1.00   17.00    --  -11.11 -19.00 120.00  121
  5  \w    -99.00  77.00   1.00   17.00    --  -11.11   0.00-150.00  176
  6  \w    -20.00  30.00   1.00   17.00    --  -11.11 -99.00   0.00   50
  7  \w    -80.00 -34.00   1.00   17.00    --  -11.11 145.00 135.88   46
  8  \w    -20.00  30.00   1.00   17.00    --  -11.11 -99.00  60.00   50
  9  \w    -85.00  13.00   1.00   17.00    --  -11.11 -38.00 -30.00   98
 10  \w    -36.00  63.00   1.00   17.00    --  -11.11  38.00 -60.00   99
 11  \w    -86.00 -61.00   1.00   17.00    --  -11.11 153.00 -50.18   25
;
_diffrn_measurement_device 'four-circle diffractometer'
_diffrn_measurement_device_type 'SuperNova, Dual, Cu at home/near, Atlas'
_diffrn_measurement_method '\w scans'
_diffrn_orient_matrix_type 'CrysAlisPro convention (1999,Acta A55,543-557)'
_diffrn_orient_matrix_UB_11 -0.0682009000
_diffrn_orient_matrix_UB_12 -0.0459435000
_diffrn_orient_matrix_UB_13 -0.0150356000
_diffrn_orient_matrix_UB_21 -0.0139220000
_diffrn_orient_matrix_UB_22 0.0466618000
_diffrn_orient_matrix_UB_23 -0.0084761000
_diffrn_orient_matrix_UB_31 0.0084433000
_diffrn_orient_matrix_UB_32 -0.0142258000
_diffrn_orient_matrix_UB_33 -0.0443175000
_diffrn_radiation_monochromator mirror
_diffrn_radiation_probe x-ray
_diffrn_radiation_type MoK\a
_diffrn_radiation_wavelength 0.71073
_diffrn_reflns_av_R_equivalents 0.0395
_diffrn_reflns_av_unetI/netI 0.0385
_diffrn_reflns_Laue_measured_fraction_full 0.999
_diffrn_reflns_Laue_measured_fraction_max 0.895
_diffrn_reflns_limit_h_max 16
_diffrn_reflns_limit_h_min -15
_diffrn_reflns_limit_k_max 15
_diffrn_reflns_limit_k_min -16
_diffrn_reflns_limit_l_max 21
_diffrn_reflns_limit_l_min -20
_diffrn_reflns_number 43448
_diffrn_reflns_point_group_measured_fraction_full 0.999
_diffrn_reflns_point_group_measured_fraction_max 0.895
_diffrn_reflns_theta_full 25.242
_diffrn_reflns_theta_max 29.727
_diffrn_reflns_theta_min 2.664
_diffrn_source 'micro-focus sealed X-ray tube'
_diffrn_source_type 'SuperNova (Mo) X-ray Source'
_exptl_absorpt_coefficient_mu 3.867
_exptl_absorpt_correction_T_max 1.000
_exptl_absorpt_correction_T_min 0.608
_exptl_absorpt_correction_type gaussian
_exptl_absorpt_process_details
;
CrysAlisPro 1.171.39.46 (Rigaku Oxford Diffraction, 2018)
Numerical absorption correction based on gaussian integration over
            a multifaceted crystal model
Empirical absorption correction using spherical harmonics,
 implemented in SCALE3 ABSPACK scaling algorithm.
;
_exptl_crystal_colour 'clear colourless'
_exptl_crystal_colour_lustre clear
_exptl_crystal_colour_primary colourless
_exptl_crystal_density_diffrn 1.468
_exptl_crystal_description plate
_exptl_crystal_F_000 872
_exptl_crystal_size_max 0.312
_exptl_crystal_size_mid 0.136
_exptl_crystal_size_min 0.097
_refine_diff_density_max 1.777
_refine_diff_density_min -1.048
_refine_diff_density_rms 0.115
_refine_ls_extinction_method none
_refine_ls_goodness_of_fit_ref 1.035
_refine_ls_hydrogen_treatment constr
_refine_ls_matrix_type full
_refine_ls_number_parameters 454
_refine_ls_number_reflns 9889
_refine_ls_number_restraints 0
_refine_ls_restrained_S_all 1.035
_refine_ls_R_factor_all 0.0325
_refine_ls_R_factor_gt 0.0278
_refine_ls_shift/su_max 0.001
_refine_ls_shift/su_mean 0.000
_refine_ls_structure_factor_coef Fsqd
_refine_ls_weighting_details 'w=1/[\s^2^(Fo^2^)+(0.0235P)^2^+2.3076P] where P=(Fo^2^+2Fc^2^)/3'
_refine_ls_weighting_scheme calc
_refine_ls_wR_factor_gt 0.0569
_refine_ls_wR_factor_ref 0.0591
_reflns_Friedel_coverage 0.000
_reflns_number_gt 9120
_reflns_number_total 9889
_reflns_threshold_expression 'I > 2\s(I)'
_cod_data_source_file cs9b02275_si_002.cif
_cod_data_source_block cs042
_cod_database_code 4514816
_shelx_shelxl_version_number 2018/3
_chemical_oxdiff_formula 'C44 H55 Au N O2 P'
_shelx_space_group_comment
;
The symmetry employed for this shelxl refinement is uniquely defined
by the following loop, which should always be used as a source of
symmetry information in preference to the above space-group names.
They are only intended as comments.
;
_reflns_odcompleteness_completeness 99.90
_reflns_odcompleteness_iscentric 1
_reflns_odcompleteness_theta 26.32
_olex2_refinement_description
;
1. Fixed Uiso
 At 1.2 times of:
  All C(H) groups
 At 1.5 times of:
  All C(H,H,H) groups
2.a Ternary CH refined with riding coordinates:
 C28(H28), C31(H31), C34(H34)
2.b Aromatic/amide H refined with riding coordinates:
 C5(H5), C6(H6), C7(H7), C8(H8), C9(H9), C11(H11), C12(H12), C13(H13),
 C14(H14), C15(H15), C17(H17), C18(H18), C19(H19), C20(H20), C24(H24), C26(H26)
2.c Idealised Me refined as rotating group:
 C29(H29A,H29B,H29C), C30(H30A,H30B,H30C), C32(H32A,H32B,H32C), C33(H33A,H33B,
 H33C), C35(H35A,H35B,H35C), C36(H36A,H36B,H36C), C38(H38A,H38B,H38C), C39(H39A,
 H39B,H39C), C40(H40A,H40B,H40C), C42(H42A,H42B,H42C), C43(H43A,H43B,H43C),
 C44(H44A,H44B,H44C)
;
_olex2_exptl_crystal_mounting_method 'mounted on a nylon loop'
_olex2_submission_special_instructions 'No special instructions were received'
_oxdiff_exptl_absorpt_empirical_details
;
Empirical correction (ABSPACK) includes:
- Absorption correction using spherical harmonics
- Frame scaling
;
_oxdiff_exptl_absorpt_empirical_full_max 3.105
_oxdiff_exptl_absorpt_empirical_full_min 0.848

loop_
_space_group_symop_operation_xyz
'x, y, z'
'-x, -y, -z'

loop_
_atom_site_label
_atom_site_type_symbol
_atom_site_fract_x
_atom_site_fract_y
_atom_site_fract_z
_atom_site_U_iso_or_equiv
_atom_site_adp_type
_atom_site_occupancy
_atom_site_site_symmetry_order
_atom_site_calc_flag
_atom_site_refinement_flags_posn
Au1 Au 0.57055(2) 0.20076(2) 0.16852(2) 0.01415(4) Uani 1 1 d .
P1 P 0.74107(7) 0.39253(7) 0.16743(4) 0.01277(13) Uani 1 1 d .
O1 O 0.2959(2) -0.16589(19) 0.18525(13) 0.0233(4) Uani 1 1 d .
O2 O 0.0929(2) -0.1888(2) 0.15425(15) 0.0325(5) Uani 1 1 d .
N1 N 0.2846(2) -0.0111(2) 0.14652(14) 0.0169(5) Uani 1 1 d .
C1 C 0.4198(3) 0.0262(3) 0.16350(16) 0.0141(5) Uani 1 1 d .
C2 C 0.2103(3) -0.1259(3) 0.16109(16) 0.0152(5) Uani 1 1 d .
C3 C 0.4230(3) -0.0715(3) 0.18615(17) 0.0179(6) Uani 1 1 d .
C4 C 0.5302(3) -0.0945(3) 0.21078(17) 0.0191(6) Uani 1 1 d .
C5 C 0.5186(3) -0.1781(3) 0.2607(2) 0.0274(7) Uani 1 1 d .
H5 H 0.438573 -0.222553 0.278503 0.033 Uiso 1 1 calc R
C6 C 0.6234(4) -0.1961(3) 0.2841(2) 0.0305(7) Uani 1 1 d .
H6 H 0.614205 -0.253002 0.318235 0.037 Uiso 1 1 calc R
C7 C 0.7402(3) -0.1339(3) 0.2594(2) 0.0299(7) Uani 1 1 d .
H7 H 0.811631 -0.146688 0.276676 0.036 Uiso 1 1 calc R
C8 C 0.7525(3) -0.0519(3) 0.2086(2) 0.0295(7) Uani 1 1 d .
H8 H 0.832862 -0.008175 0.190905 0.035 Uiso 1 1 calc R
C9 C 0.6481(3) -0.0339(3) 0.18380(19) 0.0243(6) Uani 1 1 d .
H9 H 0.656811 0.020659 0.147762 0.029 Uiso 1 1 calc R
C10 C 0.2258(3) 0.0522(3) 0.11044(17) 0.0162(5) Uani 1 1 d .
C11 C 0.2716(3) 0.1038(3) 0.04242(18) 0.0193(6) Uani 1 1 d .
H11 H 0.340441 0.096099 0.020201 0.023 Uiso 1 1 calc R
C12 C 0.2172(3) 0.1666(3) 0.00678(19) 0.0226(6) Uani 1 1 d .
H12 H 0.250260 0.203757 -0.038791 0.027 Uiso 1 1 calc R
C13 C 0.1145(3) 0.1752(3) 0.0376(2) 0.0237(6) Uani 1 1 d .
H13 H 0.076397 0.217562 0.012922 0.028 Uiso 1 1 calc R
C14 C 0.0680(3) 0.1218(3) 0.1045(2) 0.0230(6) Uani 1 1 d .
H14 H -0.003175 0.126576 0.125036 0.028 Uiso 1 1 calc R
C15 C 0.1236(3) 0.0612(3) 0.14203(18) 0.0197(6) Uani 1 1 d .
H15 H 0.092197 0.026306 0.188830 0.024 Uiso 1 1 calc R
C16 C 0.8004(3) 0.5223(2) 0.27112(16) 0.0124(5) Uani 1 1 d .
C17 C 0.9040(3) 0.6401(3) 0.27247(17) 0.0162(5) Uani 1 1 d .
H17 H 0.939068 0.648059 0.220663 0.019 Uiso 1 1 calc R
C18 C 0.9572(3) 0.7451(3) 0.34618(18) 0.0187(6) Uani 1 1 d .
H18 H 1.027789 0.823619 0.344945 0.022 Uiso 1 1 calc R
C19 C 0.9066(3) 0.7347(3) 0.42194(18) 0.0183(6) Uani 1 1 d .
H19 H 0.942346 0.805913 0.473335 0.022 Uiso 1 1 calc R
C20 C 0.8038(3) 0.6200(3) 0.42216(17) 0.0181(6) Uani 1 1 d .
H20 H 0.769988 0.614182 0.474589 0.022 Uiso 1 1 calc R
C21 C 0.7469(3) 0.5116(3) 0.34852(16) 0.0136(5) Uani 1 1 d .
C22 C 0.6330(3) 0.3946(3) 0.35823(16) 0.0143(5) Uani 1 1 d .
C23 C 0.5029(3) 0.3731(3) 0.33808(16) 0.0145(5) Uani 1 1 d .
C24 C 0.3998(3) 0.2643(3) 0.34805(17) 0.0164(5) Uani 1 1 d .
H24 H 0.311922 0.247981 0.331639 0.020 Uiso 1 1 calc R
C25 C 0.4205(3) 0.1778(3) 0.38137(16) 0.0158(5) Uani 1 1 d .
C26 C 0.5499(3) 0.2060(3) 0.40705(17) 0.0163(5) Uani 1 1 d .
H26 H 0.566620 0.151099 0.432956 0.020 Uiso 1 1 calc R
C27 C 0.6567(3) 0.3123(3) 0.39625(17) 0.0160(5) Uani 1 1 d .
C28 C 0.7960(3) 0.3392(3) 0.43056(18) 0.0185(6) Uani 1 1 d .
H28 H 0.857199 0.402176 0.403025 0.022 Uiso 1 1 calc R
C29 C 0.8097(3) 0.2213(3) 0.4057(2) 0.0241(6) Uani 1 1 d .
H29A H 0.765895 0.166022 0.442098 0.036 Uiso 1 1 calc GR
H29B H 0.903561 0.246695 0.417005 0.036 Uiso 1 1 calc GR
H29C H 0.768373 0.175981 0.342041 0.036 Uiso 1 1 calc GR
C30 C 0.8390(3) 0.3980(3) 0.53311(19) 0.0248(6) Uani 1 1 d .
H30A H 0.840647 0.478784 0.548364 0.037 Uiso 1 1 calc GR
H30B H 0.927449 0.412154 0.554825 0.037 Uiso 1 1 calc GR
H30C H 0.776244 0.340530 0.561370 0.037 Uiso 1 1 calc GR
C31 C 0.4736(3) 0.4708(3) 0.31335(18) 0.0183(6) Uani 1 1 d .
H31 H 0.549968 0.528493 0.291733 0.022 Uiso 1 1 calc R
C32 C 0.4615(3) 0.5502(3) 0.3971(2) 0.0261(7) Uani 1 1 d .
H32A H 0.389408 0.494837 0.420928 0.039 Uiso 1 1 calc GR
H32B H 0.442659 0.612840 0.381063 0.039 Uiso 1 1 calc GR
H32C H 0.544580 0.593470 0.442657 0.039 Uiso 1 1 calc GR
C33 C 0.3479(3) 0.4122(3) 0.2390(2) 0.0302(7) Uani 1 1 d .
H33A H 0.350204 0.352412 0.188738 0.045 Uiso 1 1 calc GR
H33B H 0.343284 0.479096 0.218414 0.045 Uiso 1 1 calc GR
H33C H 0.270123 0.367694 0.262530 0.045 Uiso 1 1 calc GR
C34 C 0.3032(3) 0.0606(3) 0.39035(17) 0.0176(6) Uani 1 1 d .
H34 H 0.240339 0.016262 0.330161 0.021 Uiso 1 1 calc R
C35 C 0.2300(4) 0.0967(3) 0.4557(2) 0.0356(8) Uani 1 1 d .
H35A H 0.288840 0.141263 0.515621 0.053 Uiso 1 1 calc GR
H35B H 0.151856 0.020092 0.457796 0.053 Uiso 1 1 calc GR
H35C H 0.202618 0.151846 0.435392 0.053 Uiso 1 1 calc GR
C36 C 0.3378(3) -0.0329(3) 0.4159(2) 0.0300(7) Uani 1 1 d .
H36A H 0.385248 -0.054062 0.373707 0.045 Uiso 1 1 calc GR
H36B H 0.256530 -0.109778 0.413773 0.045 Uiso 1 1 calc GR
H36C H 0.393999 0.004851 0.476729 0.045 Uiso 1 1 calc GR
C37 C 0.8873(3) 0.3737(3) 0.14891(18) 0.0195(6) Uani 1 1 d .
C38 C 0.8457(4) 0.2742(4) 0.0600(2) 0.0386(9) Uani 1 1 d .
H38A H 0.759855 0.201025 0.056032 0.058 Uiso 1 1 calc GR
H38B H 0.911831 0.247828 0.055877 0.058 Uiso 1 1 calc GR
H38C H 0.838653 0.309484 0.010770 0.058 Uiso 1 1 calc GR
C39 C 0.9178(4) 0.3242(4) 0.2249(2) 0.0338(8) Uani 1 1 d .
H39A H 0.941209 0.386402 0.282759 0.051 Uiso 1 1 calc GR
H39B H 0.991940 0.310060 0.217788 0.051 Uiso 1 1 calc GR
H39C H 0.839767 0.244438 0.222523 0.051 Uiso 1 1 calc GR
C40 C 1.0193(4) 0.4945(4) 0.1565(3) 0.0400(9) Uani 1 1 d .
H40A H 1.007074 0.534121 0.111344 0.060 Uiso 1 1 calc GR
H40B H 1.087224 0.471918 0.146616 0.060 Uiso 1 1 calc GR
H40C H 1.047276 0.553801 0.216480 0.060 Uiso 1 1 calc GR
C41 C 0.6845(3) 0.4467(3) 0.07625(17) 0.0190(6) Uani 1 1 d .
C42 C 0.6002(3) 0.3328(3) -0.00616(19) 0.0273(7) Uani 1 1 d .
H42A H 0.655505 0.301510 -0.031303 0.041 Uiso 1 1 calc GR
H42B H 0.561894 0.357985 -0.051215 0.041 Uiso 1 1 calc GR
H42C H 0.529011 0.265907 0.011173 0.041 Uiso 1 1 calc GR
C43 C 0.7935(4) 0.5469(4) 0.0444(3) 0.0589(14) Uani 1 1 d .
H43A H 0.843268 0.625795 0.093473 0.088 Uiso 1 1 calc GR
H43B H 0.753483 0.561813 -0.006534 0.088 Uiso 1 1 calc GR
H43C H 0.853297 0.517182 0.025958 0.088 Uiso 1 1 calc GR
C44 C 0.5984(6) 0.4960(6) 0.1125(2) 0.0718(18) Uani 1 1 d .
H44A H 0.525845 0.429483 0.129221 0.108 Uiso 1 1 calc GR
H44B H 0.562166 0.521148 0.066466 0.108 Uiso 1 1 calc GR
H44C H 0.651519 0.569147 0.165480 0.108 Uiso 1 1 calc GR

loop_
_atom_site_aniso_label
_atom_site_aniso_U_11
_atom_site_aniso_U_22
_atom_site_aniso_U_33
_atom_site_aniso_U_23
_atom_site_aniso_U_13
_atom_site_aniso_U_12
Au1 0.01469(6) 0.01130(6) 0.01422(5) 0.00328(4) 0.00385(4) 0.00488(4)
P1 0.0142(3) 0.0124(3) 0.0123(3) 0.0045(2) 0.0048(2) 0.0065(3)
O1 0.0215(11) 0.0165(11) 0.0257(10) 0.0069(8) 0.0036(8) 0.0049(9)
O2 0.0300(13) 0.0267(13) 0.0373(12) 0.0125(10) 0.0086(10) 0.0101(11)
N1 0.0157(12) 0.0142(12) 0.0184(11) 0.0047(9) 0.0044(9) 0.0055(10)
C1 0.0118(13) 0.0135(14) 0.0121(11) -0.0002(9) 0.0013(9) 0.0046(11)
C2 0.0142(14) 0.0111(13) 0.0131(12) 0.0029(9) 0.0030(10) 0.0011(11)
C3 0.0172(14) 0.0130(14) 0.0183(13) 0.0026(10) 0.0013(10) 0.0049(12)
C4 0.0242(16) 0.0134(14) 0.0185(13) 0.0025(10) 0.0005(11) 0.0101(12)
C5 0.0310(18) 0.0241(17) 0.0297(16) 0.0130(13) 0.0093(13) 0.0133(15)
C6 0.040(2) 0.0278(19) 0.0324(16) 0.0167(14) 0.0071(14) 0.0207(16)
C7 0.0333(19) 0.0286(19) 0.0330(16) 0.0070(13) 0.0018(14) 0.0216(16)
C8 0.0311(18) 0.0247(18) 0.0378(17) 0.0091(14) 0.0127(14) 0.0172(15)
C9 0.0333(18) 0.0200(16) 0.0243(14) 0.0097(12) 0.0106(13) 0.0151(14)
C10 0.0121(13) 0.0119(14) 0.0187(12) 0.0020(10) 0.0002(10) 0.0030(11)
C11 0.0150(14) 0.0155(15) 0.0216(13) 0.0033(11) 0.0033(11) 0.0042(12)
C12 0.0186(15) 0.0191(16) 0.0240(14) 0.0077(11) 0.0026(11) 0.0047(13)
C13 0.0215(16) 0.0180(16) 0.0304(15) 0.0070(12) 0.0020(12) 0.0098(13)
C14 0.0174(15) 0.0165(15) 0.0326(15) 0.0055(12) 0.0080(12) 0.0069(13)
C15 0.0170(14) 0.0149(15) 0.0227(13) 0.0047(11) 0.0052(11) 0.0049(12)
C16 0.0107(12) 0.0107(13) 0.0158(12) 0.0035(9) 0.0024(9) 0.0056(11)
C17 0.0127(13) 0.0177(15) 0.0161(12) 0.0076(10) 0.0049(10) 0.0047(11)
C18 0.0122(14) 0.0128(14) 0.0249(14) 0.0059(11) 0.0009(11) 0.0019(11)
C19 0.0161(14) 0.0120(14) 0.0212(13) -0.0004(10) 0.0015(11) 0.0053(12)
C20 0.0181(14) 0.0175(15) 0.0162(12) 0.0030(10) 0.0058(10) 0.0074(12)
C21 0.0120(13) 0.0125(13) 0.0154(12) 0.0041(10) 0.0023(10) 0.0055(11)
C22 0.0130(13) 0.0129(14) 0.0123(11) 0.0024(9) 0.0043(9) 0.0032(11)
C23 0.0142(13) 0.0129(13) 0.0124(11) 0.0025(9) 0.0027(10) 0.0042(11)
C24 0.0143(13) 0.0174(14) 0.0153(12) 0.0031(10) 0.0037(10) 0.0068(12)
C25 0.0158(14) 0.0137(14) 0.0135(12) 0.0032(10) 0.0047(10) 0.0039(11)
C26 0.0165(14) 0.0125(14) 0.0177(12) 0.0056(10) 0.0043(10) 0.0051(11)
C27 0.0154(14) 0.0158(14) 0.0149(12) 0.0044(10) 0.0047(10) 0.0062(12)
C28 0.0144(14) 0.0181(15) 0.0216(13) 0.0084(11) 0.0053(11) 0.0058(12)
C29 0.0197(15) 0.0269(17) 0.0312(15) 0.0139(13) 0.0100(12) 0.0130(14)
C30 0.0187(15) 0.0238(17) 0.0256(15) 0.0057(12) -0.0002(12) 0.0074(13)
C31 0.0155(14) 0.0148(14) 0.0211(13) 0.0065(10) 0.0021(10) 0.0049(12)
C32 0.0294(17) 0.0234(17) 0.0325(16) 0.0107(13) 0.0146(13) 0.0164(15)
C33 0.0228(17) 0.0265(18) 0.0360(17) 0.0131(14) -0.0046(13) 0.0089(15)
C34 0.0161(14) 0.0144(14) 0.0160(12) 0.0036(10) 0.0045(10) 0.0029(12)
C35 0.034(2) 0.0196(17) 0.0413(19) 0.0047(14) 0.0256(16) 0.0027(15)
C36 0.0176(16) 0.0243(18) 0.0430(18) 0.0208(14) 0.0039(13) 0.0026(14)
C37 0.0210(15) 0.0205(15) 0.0230(13) 0.0081(11) 0.0085(11) 0.0137(13)
C38 0.045(2) 0.059(3) 0.0253(16) -0.0016(15) 0.0062(15) 0.042(2)
C39 0.037(2) 0.052(2) 0.0265(15) 0.0103(15) 0.0067(14) 0.0341(19)
C40 0.032(2) 0.045(2) 0.054(2) 0.0226(18) 0.0216(17) 0.0222(19)
C41 0.0277(16) 0.0171(15) 0.0143(12) 0.0048(10) 0.0020(11) 0.0134(13)
C42 0.0319(18) 0.0222(17) 0.0184(13) 0.0048(11) -0.0032(12) 0.0086(14)
C43 0.052(3) 0.034(2) 0.049(2) 0.0312(18) -0.0236(19) -0.012(2)
C44 0.122(4) 0.139(5) 0.0179(16) 0.012(2) 0.009(2) 0.122(4)

loop_
_atom_type_symbol
_atom_type_description
_atom_type_scat_dispersion_real
_atom_type_scat_dispersion_imag
_atom_type_scat_source
C C 0.0033 0.0016 'International Tables Vol C Tables 4.2.6.8 and 6.1.1.4'
H H 0.0000 0.0000 'International Tables Vol C Tables 4.2.6.8 and 6.1.1.4'
Au Au -2.0133 8.8022 'International Tables Vol C Tables 4.2.6.8 and 6.1.1.4'
N N 0.0061 0.0033 'International Tables Vol C Tables 4.2.6.8 and 6.1.1.4'
O O 0.0106 0.0060 'International Tables Vol C Tables 4.2.6.8 and 6.1.1.4'
P P 0.1023 0.0942 'International Tables Vol C Tables 4.2.6.8 and 6.1.1.4'

loop_
_exptl_crystal_face_index_h
_exptl_crystal_face_index_k
_exptl_crystal_face_index_l
_exptl_crystal_face_perp_dist
14 0 -2 0.0752
-14 0 0 0.0116
-6 -2 -16 0.0662
6 2 15 0.1268
-5 14 -17 0.0543
6 -15 15 0.0682
-6 1 21 0.1279
6 -2 -21 0.1131
11 -16 -5 0.1150
-13 12 10 0.1599

loop_
_geom_angle_atom_site_label_1
_geom_angle_atom_site_label_2
_geom_angle_atom_site_label_3
_geom_angle
C1 Au1 P1 177.18(7)
C16 P1 Au1 115.59(9)
C16 P1 C37 106.32(12)
C16 P1 C41 105.57(12)
C37 P1 Au1 108.60(10)
C37 P1 C41 111.54(13)
C41 P1 Au1 109.23(10)
C2 O1 C3 107.0(2)
C1 N1 C10 126.5(2)
C2 N1 C1 111.1(2)
C2 N1 C10 122.1(2)
N1 C1 Au1 125.05(19)
C3 C1 Au1 130.5(2)
C3 C1 N1 103.9(2)
O2 C2 O1 121.9(3)
O2 C2 N1 131.3(3)
N1 C2 O1 106.8(2)
O1 C3 C4 116.2(2)
C1 C3 O1 111.1(2)
C1 C3 C4 132.6(3)
C5 C4 C3 121.7(3)
C9 C4 C3 120.3(3)
C9 C4 C5 118.1(3)
C6 C5 C4 120.1(3)
C7 C6 C5 121.6(3)
C6 C7 C8 118.9(3)
C9 C8 C7 120.1(3)
C8 C9 C4 121.1(3)
C11 C10 N1 118.8(2)
C11 C10 C15 120.2(3)
C15 C10 N1 121.0(2)
C10 C11 C12 120.1(3)
C11 C12 C13 120.1(3)
C14 C13 C12 119.4(3)
C13 C14 C15 121.0(3)
C14 C15 C10 119.2(3)
C17 C16 P1 116.90(18)
C17 C16 C21 118.4(2)
C21 C16 P1 124.7(2)
C18 C17 C16 122.5(2)
C17 C18 C19 119.2(3)
C20 C19 C18 119.5(2)
C19 C20 C21 122.9(2)
C16 C21 C22 126.0(2)
C20 C21 C16 117.4(2)
C20 C21 C22 116.6(2)
C23 C22 C21 120.3(2)
C27 C22 C21 120.1(2)
C27 C22 C23 119.3(2)
C22 C23 C31 122.0(2)
C24 C23 C22 118.9(3)
C24 C23 C31 118.9(2)
C23 C24 C25 122.5(3)
C24 C25 C34 119.7(2)
C26 C25 C24 117.4(3)
C26 C25 C34 122.9(2)
C25 C26 C27 122.4(3)
C22 C27 C28 122.0(2)
C26 C27 C22 119.2(2)
C26 C27 C28 118.7(2)
C27 C28 C29 113.0(2)
C27 C28 C30 110.1(2)
C29 C28 C30 109.6(2)
C23 C31 C32 109.6(2)
C23 C31 C33 113.4(2)
C33 C31 C32 109.5(3)
C25 C34 C35 110.8(2)
C36 C34 C25 114.1(2)
C36 C34 C35 110.8(3)
C38 C37 P1 108.2(2)
C38 C37 C39 108.9(3)
C38 C37 C40 111.5(3)
C39 C37 P1 105.65(19)
C39 C37 C40 104.4(3)
C40 C37 P1 117.7(2)
C42 C41 P1 108.9(2)
C42 C41 C43 106.6(3)
C43 C41 P1 116.4(2)
C44 C41 P1 106.0(2)
C44 C41 C42 108.7(3)
C44 C41 C43 110.1(4)

loop_
_geom_bond_atom_site_label_1
_geom_bond_atom_site_label_2
_geom_bond_distance
Au1 P1 2.3026(7)
Au1 C1 2.049(3)
P1 C16 1.838(3)
P1 C37 1.885(3)
P1 C41 1.891(3)
O1 C2 1.372(3)
O1 C3 1.403(3)
O2 C2 1.206(3)
N1 C1 1.409(3)
N1 C2 1.372(3)
N1 C10 1.431(4)
C1 C3 1.358(4)
C3 C4 1.453(4)
C4 C5 1.397(4)
C4 C9 1.395(4)
C5 C6 1.381(5)
C6 C7 1.370(5)
C7 C8 1.390(5)
C8 C9 1.381(4)
C10 C11 1.386(4)
C10 C15 1.389(4)
C11 C12 1.386(4)
C12 C13 1.388(4)
C13 C14 1.383(4)
C14 C15 1.385(4)
C16 C17 1.399(4)
C16 C21 1.424(3)
C17 C18 1.380(4)
C18 C19 1.385(4)
C19 C20 1.379(4)
C20 C21 1.401(4)
C21 C22 1.504(4)
C22 C23 1.413(4)
C22 C27 1.408(4)
C23 C24 1.390(4)
C23 C31 1.526(4)
C24 C25 1.400(4)
C25 C26 1.385(4)
C25 C34 1.519(4)
C26 C27 1.396(4)
C27 C28 1.521(4)
C28 C29 1.533(4)
C28 C30 1.541(4)
C31 C32 1.536(4)
C31 C33 1.535(4)
C34 C35 1.531(4)
C34 C36 1.518(4)
C37 C38 1.517(4)
C37 C39 1.535(4)
C37 C40 1.550(5)
C41 C42 1.528(4)
C41 C43 1.533(5)
C41 C44 1.511(4)

loop_
_exptl_oxdiff_crystal_face_indexfrac_h
_exptl_oxdiff_crystal_face_indexfrac_k
_exptl_oxdiff_crystal_face_indexfrac_l
_exptl_oxdiff_crystal_face_x
_exptl_oxdiff_crystal_face_y
_exptl_oxdiff_crystal_face_z
14.0038 -0.0017 -1.9990 -0.9249 -0.1781 0.2069
-14.0053 0.0014 -0.0010 0.9551 0.1951 -0.1182
-6.0155 -2.0013 -16.0003 0.7428 0.1260 0.6868
6.0147 2.0011 15.0003 -0.7277 -0.1175 -0.6425
-5.0063 13.9926 -17.0018 -0.0458 0.8667 0.5122
6.0046 -14.9927 15.0019 0.0537 -0.9103 -0.4009
-5.9859 1.0036 20.9996 0.0464 -0.0478 -0.9955
5.9853 -2.0033 -20.9995 -0.0004 0.0012 1.0097
10.9908 -15.9961 -4.9977 0.0605 -0.8571 0.5418
-12.9902 11.9985 9.9980 0.1844 0.6560 -0.7235
